data_4338443
loop_
_publ_author_name
'Rousse, Gwena\"elle'
'Baptiste, Beno\^it'
'Lelong, G\'erald'

_publ_section_title
;
 Crystal Structures of Li6B4O9 and Li3B11O18 and Application of the
 Dimensional Reduction Formalism to Lithium Borates.
;
_journal_issue 12
_journal_name_full 'Inorganic chemistry'
_journal_page_first 6034
_journal_page_last 6041
_journal_paper_doi 10.1021/ic500331u
_journal_volume 53
_journal_year 2014
_chemical_formula_moiety 'B4 Li6 O9'
_chemical_formula_sum 'B4 Li6 O9'
_chemical_formula_weight 228.88
_chemical_name_systematic
;
 ? 
;
_space_group_crystal_system monoclinic
_space_group_IT_number 14
_space_group_name_Hall '-P 2yn'
_space_group_name_H-M_alt 'P 1 21/n 1'
_symmetry_space_group_name_Hall '-P 2yn'
_symmetry_space_group_name_H-M 'P 1 21/n 1'
_atom_sites_solution_hydrogens none
_atom_sites_solution_primary direct
_atom_sites_solution_secondary difmap
_audit_creation_date 2014-04-11
_audit_creation_method
;
Olex2 1.2
(compiled 2014.03.12 svn.r2899 for OlexSys, GUI svn.r4796)
;
_cell_angle_alpha 90.00
_cell_angle_beta 92.650(4)
_cell_angle_gamma 90.00
_cell_formula_units_Z 4
_cell_length_a 3.31913(15)
_cell_length_b 23.361(2)
_cell_length_c 9.1582(4)
_cell_measurement_reflns_used 1226
_cell_measurement_temperature 293(2)
_cell_measurement_theta_max 27.7610
_cell_measurement_theta_min 6.1990
_cell_volume 709.35(8)
_computing_cell_refinement
;
CrysAlisPro, Agilent Technologies,
Version 1.171.36.28 (release 01-02-2013 CrysAlis171 .NET)
(compiled Feb  1 2013,16:14:44)
;
_computing_data_collection
;
CrysAlisPro, Agilent Technologies,
Version 1.171.36.28 (release 01-02-2013 CrysAlis171 .NET)
(compiled Feb  1 2013,16:14:44)
;
_computing_data_reduction
;
CrysAlisPro, Agilent Technologies,
Version 1.171.36.28 (release 01-02-2013 CrysAlis171 .NET)
(compiled Feb  1 2013,16:14:44)
;
_computing_molecular_graphics 'Olex2 (Dolomanov et al., 2009)'
_computing_publication_material 'Olex2 (Dolomanov et al., 2009)'
_computing_structure_refinement 'ShelXL (Sheldrick, 2008)'
_computing_structure_solution 'ShelXS (Sheldrick, 2008)'
_diffrn_ambient_temperature 293(2)
_diffrn_detector_area_resol_mean 16.0318
_diffrn_measured_fraction_theta_full 0.997
_diffrn_measured_fraction_theta_max 0.997
_diffrn_measurement_device_type 'Xcalibur, Sapphire3'
_diffrn_measurement_method '\w scans'
_diffrn_orient_matrix_UB_11 -0.1590871000
_diffrn_orient_matrix_UB_12 -0.0108213000
_diffrn_orient_matrix_UB_13 0.0411564000
_diffrn_orient_matrix_UB_21 -0.0994267000
_diffrn_orient_matrix_UB_22 0.0268211000
_diffrn_orient_matrix_UB_23 -0.0059151000
_diffrn_orient_matrix_UB_31 -0.1027806000
_diffrn_orient_matrix_UB_32 -0.0092113000
_diffrn_orient_matrix_UB_33 -0.0654767000
_diffrn_radiation_monochromator graphite
_diffrn_radiation_type MoK\a
_diffrn_radiation_wavelength 0.71073
_diffrn_reflns_av_R_equivalents 0.0000
_diffrn_reflns_av_unetI/netI 0.0202
_diffrn_reflns_limit_h_max 3
_diffrn_reflns_limit_h_min -4
_diffrn_reflns_limit_k_max 29
_diffrn_reflns_limit_k_min -29
_diffrn_reflns_limit_l_max 11
_diffrn_reflns_limit_l_min -11
_diffrn_reflns_number 2536
_diffrn_reflns_theta_full 26.37
_diffrn_reflns_theta_max 26.37
_diffrn_reflns_theta_min 3.49
_diffrn_source 'Enhance (Mo) X-ray Source'
_exptl_absorpt_coefficient_mu 0.188
_exptl_absorpt_correction_T_max 1.00000
_exptl_absorpt_correction_T_min 0.76059
_exptl_absorpt_correction_type multi-scan
_exptl_absorpt_process_details
;
CrysAlisPro, Agilent Technologies,
Version 1.171.36.28 (release 01-02-2013 CrysAlis171 .NET)
(compiled Feb  1 2013,16:14:44)
Empirical absorption correction using spherical harmonics,
 implemented in SCALE3 ABSPACK scaling algorithm.
;
_exptl_crystal_colour white
_exptl_crystal_colour_primary white
_exptl_crystal_density_diffrn 2.143
_exptl_crystal_density_method 'not measured'
_exptl_crystal_description
;
;
_exptl_crystal_F_000 440
_exptl_crystal_size_max 0.26
_exptl_crystal_size_mid 0.15
_exptl_crystal_size_min 0.115
_refine_diff_density_max 0.338
_refine_diff_density_min -0.302
_refine_diff_density_rms 0.076
_refine_ls_extinction_method none
_refine_ls_goodness_of_fit_ref 1.202
_refine_ls_hydrogen_treatment undef
_refine_ls_matrix_type full
_refine_ls_number_parameters 173
_refine_ls_number_reflns 2536
_refine_ls_number_restraints 0
_refine_ls_restrained_S_all 1.202
_refine_ls_R_factor_all 0.0606
_refine_ls_R_factor_gt 0.0515
_refine_ls_shift/su_max 0.000
_refine_ls_shift/su_mean 0.000
_refine_ls_structure_factor_coef Fsqd
_refine_ls_weighting_details 'calc w=1/[\s^2^(Fo^2^)+(0.0609P)^2^+0.3267P] where P=(Fo^2^+2Fc^2^)/3'
_refine_ls_weighting_scheme calc
_refine_ls_wR_factor_gt 0.1265
_refine_ls_wR_factor_ref 0.1305
_reflns_number_gt 2216
_reflns_number_total 2536
_reflns_threshold_expression >2sigma(I)
_cod_data_source_file ic500331u_si_002.cif
_cod_data_source_block li6b4o9_02022014_crystal1
_cod_depositor_comments 'Adding full bibliography for 4338443--4338444.cif.'
_cod_database_code 4338443
_chemical_oxdiff_formula 'Li6 B4 O9'
_olex2_refinement_description
;
;
_olex2_computing_structure_refinement_long 'ShelXL (Sheldrick, 2008)'
_olex2_computing_structure_solution_long 'ShelXS (Sheldrick, 2008)'

loop_
_space_group_symop_id
_space_group_symop_operation_xyz
1 'x, y, z'
2 '-x+1/2, y+1/2, -z+1/2'
3 '-x, -y, -z'
4 'x-1/2, -y-1/2, z-1/2'

loop_
_atom_site_label
_atom_site_type_symbol
_atom_site_fract_x
_atom_site_fract_y
_atom_site_fract_z
_atom_site_U_iso_or_equiv
_atom_site_adp_type
_atom_site_occupancy
_atom_site_calc_flag
Li1 Li 0.6909(10) 0.61869(16) 0.3198(4) 0.0240(8) Uani 1 d
Li2 Li -0.1805(10) 0.44255(14) 0.9588(3) 0.0190(7) Uani 1 d
Li3 Li -0.2405(9) 0.45800(14) 0.5094(3) 0.0173(6) Uani 1 d
Li4 Li -0.3213(10) 0.64344(14) 1.0217(4) 0.0189(7) Uani 1 d
Li5 Li 0.1675(10) 0.70402(13) 0.8502(3) 0.0172(7) Uani 1 d
Li6 Li 0.1836(10) 0.70590(13) 0.3035(3) 0.0159(6) Uani 1 d
B1 B 0.2583(6) 0.47703(9) 0.7622(2) 0.0123(4) Uani 1 d
B2 B 0.1742(6) 0.58635(9) 0.7971(2) 0.0138(4) Uani 1 d
B3 B 0.1956(6) 0.64798(8) 0.5639(2) 0.0132(4) Uani 1 d
B4 B 0.1732(6) 0.75680(9) 0.5827(2) 0.0123(4) Uani 1 d
O1 O 0.2764(4) 0.47401(5) 0.61759(13) 0.0143(3) Uani 1 d
O2 O 0.3099(4) 0.43144(5) 0.85378(13) 0.0148(3) Uani 1 d
O3 O 0.1624(4) 0.52870(5) 0.83693(14) 0.0188(3) Uani 1 d
O4 O 0.1619(4) 0.62433(5) 0.90447(13) 0.0139(3) Uani 1 d
O5 O 0.2033(4) 0.59807(5) 0.65042(14) 0.0201(3) Uani 1 d
O6 O 0.1678(4) 0.69932(5) 0.63816(14) 0.0181(3) Uani 1 d
O7 O 0.2098(4) 0.64033(5) 0.42185(13) 0.0141(3) Uani 1 d
O8 O 0.1676(4) 0.79775(5) 0.68761(14) 0.0154(3) Uani 1 d
O9 O 0.1810(4) 0.76791(5) 0.43971(13) 0.0147(3) Uani 1 d

loop_
_atom_site_aniso_label
_atom_site_aniso_U_11
_atom_site_aniso_U_22
_atom_site_aniso_U_33
_atom_site_aniso_U_23
_atom_site_aniso_U_13
_atom_site_aniso_U_12
Li1 0.0221(18) 0.0280(18) 0.0221(17) -0.0078(15) 0.0012(14) -0.0009(14)
Li2 0.0203(17) 0.0204(16) 0.0161(15) 0.0010(13) -0.0016(12) -0.0005(13)
Li3 0.0178(16) 0.0161(15) 0.0180(15) -0.0019(13) 0.0012(12) 0.0019(12)
Li4 0.0204(16) 0.0155(15) 0.0209(16) -0.0023(13) 0.0016(12) 0.0011(13)
Li5 0.0205(16) 0.0148(15) 0.0162(15) -0.0021(13) -0.0006(12) -0.0001(13)
Li6 0.0199(16) 0.0150(15) 0.0125(14) 0.0003(12) -0.0015(12) 0.0008(12)
B1 0.0075(9) 0.0131(9) 0.0162(9) 0.0008(8) 0.0000(7) -0.0023(7)
B2 0.0119(9) 0.0121(9) 0.0172(10) 0.0015(8) -0.0003(8) 0.0004(8)
B3 0.0122(10) 0.0112(9) 0.0162(10) 0.0020(8) 0.0008(8) -0.0007(8)
B4 0.0084(9) 0.0121(9) 0.0162(9) 0.0021(8) -0.0010(7) 0.0007(7)
O1 0.0149(7) 0.0141(6) 0.0141(6) 0.0002(5) 0.0011(5) 0.0007(5)
O2 0.0155(7) 0.0134(6) 0.0155(6) 0.0015(5) 0.0008(5) 0.0008(5)
O3 0.0318(8) 0.0114(7) 0.0134(6) 0.0008(5) 0.0037(5) 0.0024(6)
O4 0.0168(7) 0.0107(6) 0.0144(6) 0.0003(5) 0.0019(5) 0.0011(5)
O5 0.0358(8) 0.0093(6) 0.0154(7) 0.0013(5) 0.0030(6) 0.0016(5)
O6 0.0295(8) 0.0111(7) 0.0139(6) 0.0009(5) 0.0021(5) 0.0019(5)
O7 0.0144(6) 0.0131(6) 0.0148(6) 0.0014(5) 0.0006(5) 0.0006(5)
O8 0.0168(7) 0.0133(6) 0.0161(6) -0.0010(5) 0.0019(5) -0.0005(5)
O9 0.0145(6) 0.0133(6) 0.0162(6) 0.0009(5) 0.0006(5) 0.0000(5)

loop_
_atom_type_symbol
_atom_type_description
_atom_type_scat_dispersion_real
_atom_type_scat_dispersion_imag
_atom_type_scat_source
Li Li -0.0003 0.0001 'International Tables Vol C Tables 4.2.6.8 and 6.1.1.4'
B B 0.0013 0.0007 'International Tables Vol C Tables 4.2.6.8 and 6.1.1.4'
O O 0.0106 0.0060 'International Tables Vol C Tables 4.2.6.8 and 6.1.1.4'

loop_
_geom_angle_atom_site_label_1
_geom_angle_atom_site_label_2
_geom_angle_atom_site_label_3
_geom_angle
_geom_angle_site_symmetry_1
_geom_angle_site_symmetry_3
Li3 Li1 Li1 126.38(9) 3_666 1_455
Li3 Li1 Li1 56.61(10) 3_566 1_455
Li3 Li1 Li3 69.78(11) 3_566 3_666
Li4 Li1 Li1 91.76(10) 1_654 1_455
Li4 Li1 Li3 133.15(16) 1_654 3_566
Li4 Li1 Li3 128.68(15) 1_654 3_666
Li4 Li1 B3 135.08(16) 1_654 1_655
Li6 Li1 Li1 128.79(10) 1_655 1_455
Li6 Li1 Li3 149.89(16) 1_655 3_566
Li6 Li1 Li3 97.47(14) 1_655 3_666
Li6 Li1 Li4 76.35(13) 1_655 1_654
Li6 Li1 B3 60.42(11) 1_655 1_655
B1 Li1 Li1 94.92(9) 3_666 1_455
B1 Li1 Li3 68.08(12) 3_666 3_566
B1 Li1 Li3 62.84(12) 3_666 3_666
B1 Li1 Li4 83.31(13) 3_666 1_654
B1 Li1 Li6 131.50(16) 3_666 1_655
B1 Li1 B3 115.65(15) 3_666 1_655
B3 Li1 Li1 123.94(8) 1_655 1_455
B3 Li1 Li3 91.43(13) 1_655 3_566
B3 Li1 Li3 52.88(10) 1_655 3_666
O1 Li1 Li1 92.09(9) 3_666 1_455
O1 Li1 Li3 43.28(10) 3_666 3_566
O1 Li1 Li3 42.01(9) 3_666 3_666
O1 Li1 Li4 116.69(15) 3_666 1_654
O1 Li1 Li6 137.95(17) 3_666 1_655
O1 Li1 B1 33.41(8) 3_666 3_666
O1 Li1 B3 90.66(13) 3_666 1_655
O1 Li1 O8 162.98(17) 3_666 4_675
O2 Li1 Li1 92.05(10) 3_666 1_455
O2 Li1 Li3 95.04(15) 3_666 3_566
O2 Li1 Li3 92.55(15) 3_666 3_666
O2 Li1 Li4 48.36(10) 3_666 1_654
O2 Li1 Li6 113.14(17) 3_666 1_655
O2 Li1 B1 35.10(8) 3_666 3_666
O2 Li1 B3 139.65(17) 3_666 1_655
O2 Li1 O1 68.36(12) 3_666 3_666
O2 Li1 O7 119.92(18) 3_666 1_655
O2 Li1 O8 94.66(15) 3_666 4_675
O7 Li1 Li1 32.92(10) . 1_455
O7 Li1 Li1 147.69(10) 1_655 1_455
O7 Li1 Li3 111.54(16) 1_655 3_566
O7 Li1 Li3 55.84(11) . 3_566
O7 Li1 Li3 113.70(16) . 3_666
O7 Li1 Li3 53.43(11) 1_655 3_666
O7 Li1 Li4 116.07(17) . 1_654
O7 Li1 Li4 112.40(16) 1_655 1_654
O7 Li1 Li6 45.53(11) 1_655 1_655
O7 Li1 Li6 110.61(17) . 1_655
O7 Li1 B1 108.46(16) 1_655 3_666
O7 Li1 B1 117.89(17) . 3_666
O7 Li1 B3 24.96(7) 1_655 1_655
O7 Li1 B3 91.53(13) . 1_655
O7 Li1 O1 99.11(16) . 3_666
O7 Li1 O1 95.43(15) 1_655 3_666
O7 Li1 O2 124.60(18) . 3_666
O7 Li1 O7 114.77(17) . 1_655
O7 Li1 O8 92.25(15) 1_655 4_675
O7 Li1 O8 91.37(15) . 4_675
O8 Li1 Li1 89.46(9) 4_675 1_455
O8 Li1 Li3 143.13(16) 4_675 3_666
O8 Li1 Li3 144.95(17) 4_675 3_566
O8 Li1 Li4 46.31(10) 4_675 1_654
O8 Li1 Li6 46.78(10) 4_675 1_655
O8 Li1 B1 129.58(16) 4_675 3_666
O8 Li1 B3 102.49(13) 4_675 1_655
Li2 Li2 Li2 179.999(1) 1_655 1_455
Li2 Li2 Li2 112.65(12) 3_567 1_455
Li2 Li2 Li2 67.35(12) 3_567 1_655
Li4 Li2 Li2 155.6(2) 3_467 3_567
Li4 Li2 Li2 114.97(18) 3_567 3_567
Li4 Li2 Li2 50.51(10) 3_467 1_455
Li4 Li2 Li2 129.49(10) 3_467 1_655
Li4 Li2 Li2 50.59(10) 3_567 1_655
Li4 Li2 Li2 129.41(10) 3_567 1_455
Li4 Li2 Li4 78.90(13) 3_567 3_467
Li4 Li2 B1 134.84(15) 3_567 1_455
Li4 Li2 B1 81.56(12) 3_467 1_455
B1 Li2 Li2 99.07(16) 1_455 3_567
B1 Li2 Li2 47.92(8) 1_455 1_455
B1 Li2 Li2 132.08(8) 1_455 1_655
B2 Li2 Li2 87.98(9) 3_567 1_455
B2 Li2 Li2 91.82(15) 3_567 3_567
B2 Li2 Li2 92.02(9) 3_567 1_655
B2 Li2 Li4 74.61(12) 3_567 3_567
B2 Li2 Li4 71.95(12) 3_567 3_467
B2 Li2 B1 135.41(15) 3_567 1_455
B2 Li2 O3 130.74(15) 3_567 .
O2 Li2 Li2 30.76(10) . 1_655
O2 Li2 Li2 31.14(10) 1_455 1_455
O2 Li2 Li2 149.24(10) . 1_455
O2 Li2 Li2 84.89(15) . 3_567
O2 Li2 Li2 125.0(2) 1_455 3_567
O2 Li2 Li2 148.86(10) 1_455 1_655
O2 Li2 Li4 52.12(11) 1_455 3_467
O2 Li2 Li4 52.07(11) . 3_567
O2 Li2 Li4 118.27(17) 1_455 3_567
O2 Li2 Li4 118.52(16) . 3_467
O2 Li2 B1 29.44(7) 1_455 1_455
O2 Li2 B1 106.37(14) . 1_455
O2 Li2 B2 114.10(16) 1_455 3_567
O2 Li2 B2 117.64(16) . 3_567
O2 Li2 O2 118.10(17) 1_455 .
O2 Li2 O3 106.44(14) 1_455 .
O2 Li2 O3 59.77(10) . .
O2 Li2 O3 120.27(17) 1_455 3_567
O2 Li2 O3 121.40(17) . 3_567
O2 Li2 O4 102.03(16) 1_455 3_567
O2 Li2 O4 101.69(16) . 3_567
O3 Li2 Li2 89.24(10) 3_567 1_455
O3 Li2 Li2 62.66(8) . 1_655
O3 Li2 Li2 90.76(10) 3_567 1_655
O3 Li2 Li2 117.34(8) . 1_455
O3 Li2 Li2 57.98(11) 3_567 3_567
O3 Li2 Li2 40.55(9) . 3_567
O3 Li2 Li4 156.74(16) . 3_467
O3 Li2 Li4 100.80(15) 3_567 3_467
O3 Li2 Li4 109.62(14) . 3_567
O3 Li2 Li4 101.80(15) 3_567 3_567
O3 Li2 B1 77.32(10) . 1_455
O3 Li2 B1 121.74(16) 3_567 1_455
O3 Li2 B2 36.59(8) 3_567 3_567
O3 Li2 O3 98.53(13) 3_567 .
O3 Li2 O4 71.08(12) 3_567 3_567
O4 Li2 Li2 89.89(10) 3_567 1_655
O4 Li2 Li2 90.12(10) 3_567 1_455
O4 Li2 Li2 122.46(19) 3_567 3_567
O4 Li2 Li4 50.11(11) 3_567 3_467
O4 Li2 Li4 49.86(11) 3_567 3_567
O4 Li2 B1 131.42(16) 3_567 1_455
O4 Li2 B2 34.56(8) 3_567 3_567
O4 Li2 O3 151.00(17) 3_567 .
Li1 Li3 Li1 69.78(11) 3_566 3_666
Li1 Li3 Li3 56.61(10) 3_566 1_455
Li1 Li3 Li3 53.62(9) 3_666 1_655
Li1 Li3 Li3 126.38(9) 3_666 1_455
Li1 Li3 Li3 123.39(10) 3_566 1_655
Li3 Li3 Li1 151.7(2) 3_466 3_666
Li3 Li3 Li1 98.49(17) 3_466 3_566
Li3 Li3 Li1 150.5(2) 3_566 3_566
Li3 Li3 Li1 97.45(18) 3_566 3_666
Li3 Li3 Li3 131.04(14) 3_466 1_655
Li3 Li3 Li3 129.17(14) 3_566 1_455
Li3 Li3 Li3 180.0(2) 1_655 1_455
Li3 Li3 Li3 50.83(14) 3_566 1_655
Li3 Li3 Li3 48.96(14) 3_466 1_455
Li3 Li3 Li3 80.21(18) 3_566 3_466
Li3 Li3 B3 133.0(2) 3_566 3_566
B3 Li3 Li1 64.89(11) 3_566 3_566
B3 Li3 Li1 60.80(11) 3_566 3_666
B3 Li3 Li3 85.99(8) 3_566 1_655
B3 Li3 Li3 138.8(2) 3_566 3_466
B3 Li3 Li3 94.01(8) 3_566 1_455
O1 Li3 Li1 51.65(11) 1_455 3_566
O1 Li3 Li1 110.35(15) 1_455 3_666
O1 Li3 Li1 49.36(10) . 3_666
O1 Li3 Li1 145.22(17) 3_566 3_666
O1 Li3 Li1 144.41(17) 3_566 3_566
O1 Li3 Li1 108.01(15) . 3_566
O1 Li3 Li3 48.18(11) 3_566 3_466
O1 Li3 Li3 50.06(12) 3_566 3_566
O1 Li3 Li3 116.5(2) . 3_466
O1 Li3 Li3 48.50(11) 1_455 3_466
O1 Li3 Li3 147.64(9) . 1_455
O1 Li3 Li3 32.68(10) 1_455 1_455
O1 Li3 Li3 32.36(9) . 1_655
O1 Li3 Li3 88.10(10) 3_566 1_455
O1 Li3 Li3 147.32(10) 1_455 1_655
O1 Li3 Li3 114.7(2) 1_455 3_566
O1 Li3 Li3 91.90(10) 3_566 1_655
O1 Li3 Li3 49.78(12) . 3_566
O1 Li3 B3 111.98(15) 1_455 3_566
O1 Li3 B3 104.68(14) . 3_566
O1 Li3 B3 128.70(15) 3_566 3_566
O1 Li3 O1 99.84(15) 3_566 .
O1 Li3 O1 114.96(16) 1_455 .
O1 Li3 O1 96.68(14) 1_455 3_566
O1 Li3 O5 125.64(17) 1_455 3_566
O1 Li3 O5 95.83(14) 3_566 3_566
O1 Li3 O7 94.38(13) 1_455 3_566
O1 Li3 O7 91.39(13) . 3_566
O1 Li3 O7 159.14(17) 3_566 3_566
O5 Li3 Li1 86.09(13) 3_566 3_666
O5 Li3 Li1 92.43(14) 3_566 3_566
O5 Li3 Li3 84.44(10) 3_566 1_655
O5 Li3 Li3 95.56(10) 3_566 1_455
O5 Li3 Li3 120.9(2) 3_566 3_466
O5 Li3 Li3 113.67(19) 3_566 3_566
O5 Li3 B3 32.91(8) 3_566 3_566
O5 Li3 O1 114.51(16) 3_566 .
O5 Li3 O7 63.41(10) 3_566 3_566
O7 Li3 Li1 42.04(9) 3_566 3_666
O7 Li3 Li1 42.73(9) 3_566 3_566
O7 Li3 Li3 138.0(2) 3_566 3_566
O7 Li3 Li3 88.25(8) 3_566 1_655
O7 Li3 Li3 91.75(8) 3_566 1_455
O7 Li3 Li3 139.6(2) 3_566 3_466
O7 Li3 B3 30.50(7) 3_566 3_566
Li1 Li4 Li4 91.76(10) 1_456 1_655
Li1 Li4 Li4 88.24(10) 1_456 1_455
Li2 Li4 Li1 75.79(13) 3_467 1_456
Li2 Li4 Li1 78.07(13) 3_567 1_456
Li2 Li4 Li2 78.90(13) 3_567 3_467
Li2 Li4 Li4 50.59(10) 3_567 1_655
Li2 Li4 Li4 50.51(10) 3_467 1_455
Li2 Li4 Li4 129.49(10) 3_467 1_655
Li2 Li4 Li4 129.41(10) 3_567 1_455
Li2 Li4 Li5 93.48(14) 3_467 1_455
Li2 Li4 Li5 146.69(16) 3_567 1_455
Li4 Li4 Li4 179.998(3) 1_455 1_655
Li5 Li4 Li1 131.84(16) 1_455 1_456
Li5 Li4 Li4 127.55(10) 1_455 1_655
Li5 Li4 Li4 52.45(10) 1_455 1_455
B4 Li4 Li1 88.49(13) 4_576 1_456
B4 Li4 Li2 138.09(17) 4_576 3_567
B4 Li4 Li2 136.05(16) 4_576 3_467
B4 Li4 Li4 88.94(9) 4_576 1_455
B4 Li4 Li4 91.06(9) 4_576 1_655
B4 Li4 Li5 67.00(11) 4_576 1_455
O2 Li4 Li1 44.98(10) 3_567 1_456
O2 Li4 Li2 47.34(10) 3_567 3_567
O2 Li4 Li2 46.69(10) 3_567 3_467
O2 Li4 Li4 89.59(9) 3_567 1_455
O2 Li4 Li4 90.41(9) 3_567 1_655
O2 Li4 Li5 139.63(17) 3_567 1_455
O2 Li4 B4 133.47(16) 3_567 4_576
O2 Li4 O9 166.84(18) 3_567 4_576
O4 Li4 Li1 116.47(16) 1_455 1_456
O4 Li4 Li1 119.90(16) . 1_456
O4 Li4 Li2 112.75(16) . 3_467
O4 Li4 Li2 112.81(15) 1_455 3_567
O4 Li4 Li2 49.12(11) 1_455 3_467
O4 Li4 Li2 49.22(11) . 3_567
O4 Li4 Li4 144.90(10) . 1_455
O4 Li4 Li4 35.10(10) . 1_655
O4 Li4 Li4 34.90(10) 1_455 1_455
O4 Li4 Li4 145.10(10) 1_455 1_655
O4 Li4 Li5 46.04(10) 1_455 1_455
O4 Li4 Li5 107.66(15) . 1_455
O4 Li4 B4 110.69(15) . 4_576
O4 Li4 B4 108.75(15) 1_455 4_576
O4 Li4 O2 96.34(14) . 3_567
O4 Li4 O2 95.63(14) 1_455 3_567
O4 Li4 O4 110.00(16) . 1_455
O4 Li4 O8 119.70(16) 1_455 4_576
O4 Li4 O8 125.72(17) . 4_576
O4 Li4 O9 90.63(13) . 4_576
O4 Li4 O9 92.43(14) 1_455 4_576
O8 Li4 Li1 54.09(11) 4_576 1_456
O8 Li4 Li2 115.57(16) 4_576 3_467
O8 Li4 Li2 119.91(16) 4_576 3_567
O8 Li4 Li4 93.00(9) 4_576 1_655
O8 Li4 Li4 87.00(10) 4_576 1_455
O8 Li4 Li5 92.75(13) 4_576 1_455
O8 Li4 B4 34.42(8) 4_576 4_576
O8 Li4 O2 99.06(14) 4_576 3_567
O8 Li4 O9 67.85(11) 4_576 4_576
O9 Li4 Li1 121.90(15) 4_576 1_456
O9 Li4 Li2 137.26(17) 4_576 3_567
O9 Li4 Li2 139.29(17) 4_576 3_467
O9 Li4 Li4 88.90(9) 4_576 1_655
O9 Li4 Li4 91.10(9) 4_576 1_455
O9 Li4 Li5 46.53(10) 4_576 1_455
O9 Li4 B4 33.44(7) 4_576 4_576
Li4 Li5 Li5 127.55(10) 1_655 1_455
Li4 Li5 Li5 52.45(10) 1_655 1_655
Li4 Li5 Li6 151.04(16) 1_655 4_576
Li4 Li5 Li6 96.52(14) 1_655 4_676
Li4 Li5 B4 51.92(10) 1_655 4_676
Li5 Li5 Li5 179.998(2) 1_455 1_655
Li6 Li5 Li5 128.90(9) 4_676 1_455
Li6 Li5 Li5 51.10(9) 4_676 1_655
Li6 Li5 Li5 126.46(9) 4_576 1_655
Li6 Li5 Li5 53.55(10) 4_576 1_455
Li6 Li5 Li6 75.36(11) 4_576 4_676
Li6 Li5 B4 101.48(13) 4_576 4_676
Li6 Li5 B4 60.96(10) 4_676 4_676
B4 Li5 Li5 55.69(8) 4_676 1_655
B4 Li5 Li5 124.31(8) 4_676 1_455
O4 Li5 Li4 49.35(11) . 1_655
O4 Li5 Li5 91.24(10) . 1_655
O4 Li5 Li5 88.76(10) . 1_455
O4 Li5 Li6 142.21(17) . 4_676
O4 Li5 Li6 142.17(18) . 4_576
O4 Li5 B4 97.61(13) . 4_676
O4 Li5 O6 101.73(15) . .
O4 Li5 O8 160.73(16) . .
O4 Li5 O9 103.48(16) . 4_676
O4 Li5 O9 101.41(16) . 4_576
O6 Li5 Li4 121.93(16) . 1_655
O6 Li5 Li5 92.67(10) . 1_455
O6 Li5 Li5 87.33(10) . 1_655
O6 Li5 Li6 84.98(13) . 4_576
O6 Li5 Li6 81.90(13) . 4_676
O6 Li5 B4 138.48(16) . 4_676
O6 Li5 O8 59.01(9) . .
O6 Li5 O9 113.20(17) . 4_676
O6 Li5 O9 118.38(17) . 4_576
O8 Li5 Li4 138.93(15) . 1_655
O8 Li5 Li5 91.50(7) . 1_455
O8 Li5 Li5 88.51(7) . 1_655
O8 Li5 Li6 43.43(9) . 4_576
O8 Li5 Li6 42.77(9) . 4_676
O8 Li5 B4 98.14(11) . 4_676
O9 Li5 Li4 54.29(11) 4_676 1_655
O9 Li5 Li4 116.50(16) 4_576 1_655
O9 Li5 Li5 147.81(10) 4_676 1_455
O9 Li5 Li5 147.60(10) 4_576 1_655
O9 Li5 Li5 32.19(10) 4_676 1_655
O9 Li5 Li5 32.40(10) 4_576 1_455
O9 Li5 Li6 107.88(15) 4_676 4_576
O9 Li5 Li6 45.67(10) 4_576 4_576
O9 Li5 Li6 43.86(10) 4_676 4_676
O9 Li5 Li6 109.85(15) 4_576 4_676
O9 Li5 B4 25.68(7) 4_676 4_676
O9 Li5 B4 92.82(13) 4_576 4_676
O9 Li5 O8 88.85(12) 4_576 .
O9 Li5 O8 86.34(12) 4_676 .
O9 Li5 O9 115.41(16) 4_576 4_676
Li1 Li6 Li4 54.08(11) 1_455 1_554
Li1 Li6 Li5 167.39(16) 1_455 4_675
Li1 Li6 Li5 100.99(15) 1_455 4_575
Li1 Li6 Li6 51.21(10) 1_455 1_455
Li1 Li6 Li6 128.80(10) 1_455 1_655
Li1 Li6 B4 132.02(14) 1_455 4_675
Li1 Li6 B4 85.55(13) 1_455 4_575
Li5 Li6 Li4 99.20(13) 4_575 1_554
Li5 Li6 Li4 138.03(14) 4_675 1_554
Li5 Li6 Li5 75.35(11) 4_675 4_575
Li5 Li6 Li6 126.45(9) 4_675 1_455
Li5 Li6 Li6 128.90(9) 4_575 1_655
Li5 Li6 Li6 53.54(9) 4_675 1_655
Li5 Li6 Li6 51.10(9) 4_575 1_455
Li5 Li6 B4 60.27(10) 4_675 4_675
Li5 Li6 B4 105.11(13) 4_575 4_675
Li5 Li6 B4 102.48(13) 4_675 4_575
Li6 Li6 Li4 117.72(8) 1_655 1_554
Li6 Li6 Li4 62.28(8) 1_455 1_554
Li6 Li6 Li6 179.998(1) 1_655 1_455
B4 Li6 Li4 82.24(10) 4_675 1_554
B4 Li6 Li4 45.09(8) 4_575 1_554
B4 Li6 Li5 60.09(10) 4_575 4_575
B4 Li6 Li6 127.99(8) 4_675 1_455
B4 Li6 Li6 52.01(8) 4_675 1_655
B4 Li6 Li6 126.04(8) 4_575 1_655
B4 Li6 Li6 53.96(8) 4_575 1_455
B4 Li6 B4 74.03(9) 4_575 4_675
O7 Li6 Li1 49.07(11) . 1_455
O7 Li6 Li4 95.60(13) . 1_554
O7 Li6 Li5 122.65(16) . 4_675
O7 Li6 Li5 123.07(16) . 4_575
O7 Li6 Li6 88.87(10) . 1_655
O7 Li6 Li6 91.13(10) . 1_455
O7 Li6 B4 131.32(15) . 4_675
O7 Li6 B4 134.55(16) . 4_575
O7 Li6 O8 105.01(16) . 4_675
O7 Li6 O8 106.93(16) . 4_575
O7 Li6 O9 104.07(15) . .
O8 Li6 Li1 57.93(12) 4_575 1_455
O8 Li6 Li1 121.60(16) 4_675 1_455
O8 Li6 Li4 34.48(9) 4_575 1_554
O8 Li6 Li4 87.56(12) 4_675 1_554
O8 Li6 Li5 65.61(12) 4_575 4_575
O8 Li6 Li5 67.70(12) 4_675 4_675
O8 Li6 Li5 130.15(16) 4_675 4_575
O8 Li6 Li5 128.36(16) 4_575 4_675
O8 Li6 Li6 147.28(10) 4_675 1_455
O8 Li6 Li6 32.72(10) 4_675 1_655
O8 Li6 Li6 32.59(10) 4_575 1_455
O8 Li6 Li6 147.41(10) 4_575 1_655
O8 Li6 B4 98.25(13) 4_575 4_675
O8 Li6 B4 26.58(7) 4_675 4_675
O8 Li6 B4 96.24(13) 4_675 4_575
O8 Li6 B4 28.29(7) 4_575 4_575
O8 Li6 O8 114.69(16) 4_675 4_575
O9 Li6 Li1 122.02(16) . 1_455
O9 Li6 Li4 144.72(15) . 1_554
O9 Li6 Li5 47.08(10) . 4_675
O9 Li6 Li5 45.53(10) . 4_575
O9 Li6 Li6 88.01(10) . 1_455
O9 Li6 Li6 91.98(10) . 1_655
O9 Li6 B4 102.77(13) . 4_575
O9 Li6 B4 104.86(14) . 4_675
O9 Li6 O8 110.70(16) . 4_575
O9 Li6 O8 114.40(16) . 4_675
Li1 B1 Li2 82.56(13) 3_666 1_655
O1 B1 Li1 68.11(13) . 3_666
O1 B1 Li2 126.62(15) . 1_655
O1 B1 O2 124.17(17) . .
O1 B1 O3 122.84(16) . .
O2 B1 Li1 56.47(12) . 3_666
O2 B1 Li2 44.00(11) . 1_655
O2 B1 O3 112.92(15) . .
O3 B1 Li1 165.76(16) . 3_666
O3 B1 Li2 95.51(13) . 1_655
O3 B2 Li2 57.98(12) . 3_567
O4 B2 Li2 58.84(12) . 3_567
O4 B2 O3 116.67(17) . .
O4 B2 O5 126.55(17) . .
O5 B2 Li2 173.01(17) . 3_567
O5 B2 O3 116.77(16) . .
Li3 B3 Li1 66.32(11) 3_566 1_455
O5 B3 Li1 103.90(14) . 1_455
O5 B3 Li3 49.50(11) . 3_566
O6 B3 Li1 123.37(14) . 1_455
O6 B3 Li3 165.61(15) . 3_566
O6 B3 O5 116.11(16) . .
O7 B3 Li1 39.58(11) . 1_455
O7 B3 Li3 66.81(12) . 3_566
O7 B3 O5 116.30(16) . .
O7 B3 O6 127.58(17) . .
Li4 B4 Li5 61.08(11) 4_675 4_575
Li4 B4 Li6 81.40(12) 4_675 4_676
Li4 B4 Li6 82.89(11) 4_675 4_576
Li6 B4 Li5 142.22(12) 4_676 4_575
Li6 B4 Li5 95.75(11) 4_576 4_575
Li6 B4 Li6 74.03(9) 4_676 4_576
O6 B4 Li4 172.72(16) . 4_675
O6 B4 Li5 123.87(14) . 4_575
O6 B4 Li6 91.05(12) . 4_576
O6 B4 Li6 93.09(12) . 4_676
O8 B4 Li4 58.66(12) . 4_675
O8 B4 Li5 106.29(13) . 4_575
O8 B4 Li6 40.47(11) . 4_576
O8 B4 Li6 43.62(11) . 4_676
O8 B4 O6 114.06(15) . .
O9 B4 Li4 65.32(12) . 4_675
O9 B4 Li5 39.69(10) . 4_575
O9 B4 Li6 128.79(14) . 4_676
O9 B4 Li6 133.45(14) . 4_576
O9 B4 O6 121.96(17) . .
O9 B4 O8 123.98(17) . .
Li3 O1 Li1 88.63(14) . 3_666
Li3 O1 Li1 158.65(14) 3_566 3_666
Li3 O1 Li1 85.07(13) 1_655 3_666
Li3 O1 Li3 114.96(16) 1_655 .
Li3 O1 Li3 83.32(14) 1_655 3_566
Li3 O1 Li3 80.16(15) 3_566 .
B1 O1 Li1 78.48(13) . 3_666
B1 O1 Li3 115.53(15) . .
B1 O1 Li3 122.75(15) . 3_566
B1 O1 Li3 126.10(15) . 1_655
Li1 O2 Li4 86.67(14) 3_666 3_567
Li2 O2 Li1 116.81(16) 1_655 3_666
Li2 O2 Li1 120.46(15) . 3_666
Li2 O2 Li2 118.10(17) 1_655 .
Li2 O2 Li4 80.58(14) . 3_567
Li2 O2 Li4 81.19(14) 1_655 3_567
B1 O2 Li1 88.42(15) . 3_666
B1 O2 Li2 96.65(14) . .
B1 O2 Li2 106.56(15) . 1_655
B1 O2 Li4 172.11(15) . 3_567
Li2 O3 Li2 81.47(13) 3_567 .
B1 O3 Li2 70.28(12) . .
B1 O3 Li2 137.58(15) . 3_567
B2 O3 Li2 151.68(14) . .
B2 O3 Li2 85.43(14) . 3_567
B2 O3 B1 132.76(15) . .
Li2 O4 Li4 80.78(14) 3_567 1_655
Li2 O4 Li4 80.92(14) 3_567 .
Li4 O4 Li4 109.99(16) . 1_655
Li5 O4 Li2 156.20(15) . 3_567
Li5 O4 Li4 86.62(14) . .
Li5 O4 Li4 84.60(14) . 1_655
B2 O4 Li2 86.61(14) . 3_567
B2 O4 Li4 126.46(16) . .
B2 O4 Li4 119.00(15) . 1_655
B2 O4 Li5 117.00(15) . .
B2 O5 Li3 126.92(15) . 3_566
B2 O5 B3 135.41(15) . .
B3 O5 Li3 97.59(14) . 3_566
B3 O6 Li5 122.87(14) . .
B3 O6 B4 129.35(15) . .
B4 O6 Li5 107.53(14) . .
Li1 O7 Li1 114.77(17) . 1_455
Li1 O7 Li3 84.53(14) 1_455 3_566
Li1 O7 Li3 81.44(14) . 3_566
Li6 O7 Li1 85.40(15) . 1_455
Li6 O7 Li1 87.24(15) . .
Li6 O7 Li3 160.05(14) . 3_566
B3 O7 Li1 125.13(16) . .
B3 O7 Li1 115.46(16) . 1_455
B3 O7 Li3 82.69(13) . 3_566
B3 O7 Li6 117.21(15) . .
Li1 O8 Li5 114.04(12) 4_576 .
Li4 O8 Li1 79.60(13) 4_675 4_576
Li4 O8 Li5 166.29(13) 4_675 .
Li6 O8 Li1 75.29(13) 4_676 4_576
Li6 O8 Li1 76.17(13) 4_576 4_576
Li6 O8 Li4 118.16(14) 4_576 4_675
Li6 O8 Li4 112.48(14) 4_676 4_675
Li6 O8 Li5 71.62(12) 4_676 .
Li6 O8 Li5 68.87(12) 4_576 .
Li6 O8 Li6 114.69(16) 4_576 4_676
B4 O8 Li1 166.29(15) . 4_576
B4 O8 Li4 86.92(14) . 4_675
B4 O8 Li5 79.39(12) . .
B4 O8 Li6 112.94(15) . 4_576
B4 O8 Li6 108.09(15) . 4_676
Li5 O9 Li4 79.18(13) 4_575 4_675
Li5 O9 Li4 81.01(14) 4_675 4_675
Li5 O9 Li5 115.41(16) 4_675 4_575
Li6 O9 Li4 159.20(14) . 4_675
Li6 O9 Li5 87.25(14) . 4_675
Li6 O9 Li5 90.62(14) . 4_575
B4 O9 Li4 81.25(13) . 4_675
B4 O9 Li5 121.94(15) . 4_675
B4 O9 Li5 114.63(15) . 4_575
B4 O9 Li6 119.55(15) . .

loop_
_geom_bond_atom_site_label_1
_geom_bond_atom_site_label_2
_geom_bond_distance
_geom_bond_site_symmetry_2
Li1 Li1 3.31912(16) 1_455
Li1 Li3 2.953(5) 3_666
Li1 Li3 2.848(5) 3_566
Li1 Li4 2.788(5) 1_654
Li1 Li6 2.621(5) 1_655
Li1 B1 2.367(4) 3_666
Li1 B3 2.815(4) 1_655
Li1 O1 2.242(4) 3_666
Li1 O2 1.974(4) 3_666
Li1 O7 1.987(4) 1_655
Li1 O7 1.954(4) .
Li1 O8 2.296(4) 4_675
Li2 Li2 3.021(7) 3_567
Li2 Li2 3.31912(17) 1_655
Li2 Li2 3.31913(17) 1_455
Li2 Li4 2.613(5) 3_467
Li2 Li4 2.610(5) 3_567
Li2 B1 2.655(4) 1_455
Li2 B2 2.335(4) 3_567
Li2 O2 1.946(4) .
Li2 O2 1.924(3) 1_455
Li2 O3 2.590(3) .
Li2 O3 1.986(3) 3_567
Li2 O4 2.001(3) 3_567
Li3 Li1 2.953(5) 3_666
Li3 Li1 2.848(5) 3_566
Li3 Li3 2.611(6) 3_466
Li3 Li3 3.31913(16) 1_455
Li3 Li3 2.541(6) 3_566
Li3 Li3 3.31912(16) 1_655
Li3 B3 2.571(4) 3_566
Li3 O1 1.959(3) 1_455
Li3 O1 1.977(3) .
Li3 O1 1.969(3) 3_566
Li3 O5 1.972(3) 3_566
Li3 O7 2.383(3) 3_566
Li4 Li1 2.788(5) 1_456
Li4 Li2 2.613(5) 3_467
Li4 Li2 2.610(5) 3_567
Li4 Li4 3.31912(18) 1_455
Li4 Li4 3.31913(18) 1_655
Li4 Li5 2.665(5) 1_455
Li4 B4 2.397(4) 4_576
Li4 O2 2.087(3) 3_567
Li4 O4 2.021(4) .
Li4 O4 2.031(4) 1_455
Li4 O8 2.050(3) 4_576
Li4 O9 2.203(3) 4_576
Li5 Li4 2.665(5) 1_655
Li5 Li5 3.31914(17) 1_655
Li5 Li5 3.31912(17) 1_455
Li5 Li6 2.759(4) 4_676
Li5 Li6 2.670(4) 4_576
Li5 B4 2.803(4) 4_676
Li5 O4 1.927(3) .
Li5 O6 1.945(3) .
Li5 O8 2.648(3) .
Li5 O9 1.969(3) 4_676
Li5 O9 1.957(3) 4_576
Li6 Li1 2.621(5) 1_455
Li6 Li4 3.346(4) 1_554
Li6 Li5 2.759(4) 4_575
Li6 Li5 2.670(4) 4_675
Li6 Li6 3.31913(17) 1_455
Li6 Li6 3.31912(16) 1_655
Li6 B4 2.792(4) 4_675
Li6 B4 2.721(4) 4_575
Li6 O7 1.876(3) .
Li6 O8 1.968(3) 4_675
Li6 O8 1.975(3) 4_575
Li6 O9 1.912(3) .
B1 Li1 2.367(4) 3_666
B1 Li2 2.655(4) 1_655
B1 O1 1.330(2) .
B1 O2 1.362(2) .
B1 O3 1.431(2) .
B2 Li2 2.335(4) 3_567
B2 O3 1.396(2) .
B2 O4 1.327(2) .
B2 O5 1.378(2) .
B3 Li1 2.815(4) 1_455
B3 Li3 2.571(4) 3_566
B3 O5 1.409(2) .
B3 O6 1.384(2) .
B3 O7 1.316(2) .
B4 Li4 2.397(4) 4_675
B4 Li5 2.803(4) 4_575
B4 Li6 2.721(4) 4_676
B4 Li6 2.792(4) 4_576
B4 O6 1.436(2) .
B4 O8 1.357(2) .
B4 O9 1.336(2) .
O1 Li1 2.242(4) 3_666
O1 Li3 1.959(3) 1_655
O1 Li3 1.969(3) 3_566
O2 Li1 1.974(4) 3_666
O2 Li2 1.924(4) 1_655
O2 Li4 2.087(3) 3_567
O3 Li2 1.986(3) 3_567
O4 Li2 2.002(3) 3_567
O4 Li4 2.031(4) 1_655
O5 Li3 1.972(3) 3_566
O7 Li1 1.987(4) 1_455
O7 Li3 2.383(3) 3_566
O8 Li1 2.296(4) 4_576
O8 Li4 2.050(3) 4_675
O8 Li6 1.975(4) 4_676
O8 Li6 1.968(4) 4_576
O9 Li4 2.203(3) 4_675
O9 Li5 1.969(3) 4_575
O9 Li5 1.957(3) 4_675

loop_
_geom_torsion_atom_site_label_1
_geom_torsion_atom_site_label_2
_geom_torsion_atom_site_label_3
_geom_torsion_atom_site_label_4
_geom_torsion
_geom_torsion_site_symmetry_1
_geom_torsion_site_symmetry_4
Li1 Li1 O7 Li3 79.9(2) 1_455 3_566
Li1 Li1 O7 Li6 -83.6(2) 1_455 .
Li1 Li1 O7 B3 154.6(3) 1_455 .
Li1 Li3 O1 Li1 40.71(12) 3_566 3_666
Li1 Li3 O1 Li3 83.92(18) 3_666 1_655
Li1 Li3 O1 Li3 124.63(14) 3_566 1_655
Li1 Li3 O1 Li3 -157.5(2) 3_566 3_566
Li1 Li3 O1 Li3 161.75(15) 3_666 3_566
Li1 Li3 O1 B1 -35.8(2) 3_566 .
Li1 Li3 O1 B1 -76.55(15) 3_666 .
Li1 Li4 O4 Li2 35.81(18) 1_456 3_567
Li1 Li4 O4 Li4 -40.8(3) 1_456 1_655
Li1 Li4 O4 Li5 -123.85(19) 1_456 .
Li1 Li4 O4 B2 114.7(2) 1_456 .
Li1 Li6 O7 Li1 115.13(17) 1_455 .
Li1 Li6 O7 Li3 59.9(4) 1_455 3_566
Li1 Li6 O7 B3 -116.34(18) 1_455 .
Li1 Li6 O9 Li4 -132.6(4) 1_455 4_675
Li1 Li6 O9 Li5 171.98(19) 1_455 4_675
Li1 Li6 O9 Li5 -72.6(2) 1_455 4_575
Li1 Li6 O9 B4 46.4(2) 1_455 .
Li1 B1 O1 Li3 177.57(18) 3_666 3_566
Li1 B1 O1 Li3 82.86(16) 3_666 .
Li1 B1 O1 Li3 -75.10(18) 3_666 1_655
Li1 B1 O2 Li2 117.55(17) 3_666 1_655
Li1 B1 O2 Li2 -120.49(16) 3_666 .
Li1 B1 O2 Li4 -51.5(11) 3_666 3_567
Li1 B1 O3 Li2 54.2(7) 3_666 3_567
Li1 B1 O3 Li2 3.0(6) 3_666 .
Li1 B1 O3 B2 -157.4(6) 3_666 .
Li1 B3 O5 Li3 40.93(15) 1_455 3_566
Li1 B3 O5 B2 -135.8(2) 1_455 .
Li1 B3 O6 Li5 133.21(17) 1_455 .
Li1 B3 O6 B4 -53.3(3) 1_455 .
Li1 B3 O7 Li1 -154.5(3) 1_455 .
Li1 B3 O7 Li3 -80.36(16) 1_455 3_566
Li1 B3 O7 Li6 98.3(2) 1_455 .
Li2 Li2 O2 Li1 -24.9(3) 1_455 3_666
Li2 Li2 O2 Li1 155.1(3) 1_655 3_666
Li2 Li2 O2 Li1 -152.17(16) 3_567 3_666
Li2 Li2 O2 Li2 180.0 1_455 1_655
Li2 Li2 O2 Li2 52.7(3) 3_567 1_655
Li2 Li2 O2 Li4 127.38(16) 3_567 3_567
Li2 Li2 O2 Li4 74.7(2) 1_655 3_567
Li2 Li2 O2 Li4 -105.3(2) 1_455 3_567
Li2 Li2 O2 B1 -60.08(16) 3_567 .
Li2 Li2 O2 B1 67.2(2) 1_455 .
Li2 Li2 O2 B1 -112.8(2) 1_655 .
Li2 Li2 O3 Li2 -86.42(12) 1_655 3_567
Li2 Li2 O3 Li2 93.59(12) 1_455 3_567
Li2 Li2 O3 B1 -118.55(11) 1_455 .
Li2 Li2 O3 B1 61.45(11) 1_655 .
Li2 Li2 O3 B1 147.86(17) 3_567 .
Li2 Li2 O3 B2 -149.8(3) 1_655 .
Li2 Li2 O3 B2 -63.4(3) 3_567 .
Li2 Li2 O3 B2 30.2(3) 1_455 .
Li2 Li4 O4 Li2 -50.41(14) 3_467 3_567
Li2 Li4 O4 Li4 -76.65(17) 3_567 1_655
Li2 Li4 O4 Li4 -127.06(14) 3_467 1_655
Li2 Li4 O4 Li5 149.93(17) 3_467 .
Li2 Li4 O4 Li5 -159.66(15) 3_567 .
Li2 Li4 O4 B2 78.90(18) 3_567 .
Li2 Li4 O4 B2 28.5(2) 3_467 .
Li2 B1 O1 Li1 61.80(18) 1_655 3_666
Li2 B1 O1 Li3 -120.63(19) 1_655 3_566
Li2 B1 O1 Li3 -13.3(3) 1_655 1_655
Li2 B1 O1 Li3 144.66(16) 1_655 .
Li2 B1 O2 Li1 -117.55(17) 1_655 3_666
Li2 B1 O2 Li2 121.96(19) 1_655 .
Li2 B1 O2 Li4 -169.1(11) 1_655 3_567
Li2 B1 O3 Li2 -27.2(3) 1_655 3_567
Li2 B1 O3 Li2 -78.49(11) 1_655 .
Li2 B1 O3 B2 121.1(2) 1_655 .
Li2 B2 O3 Li2 62.5(3) 3_567 .
Li2 B2 O3 B1 -159.2(2) 3_567 .
Li2 B2 O4 Li4 77.50(16) 3_567 1_655
Li2 B2 O4 Li4 -76.10(18) 3_567 .
Li2 B2 O4 Li5 176.81(19) 3_567 .
Li2 B2 O5 Li3 38.9(15) 3_567 3_566
Li2 B2 O5 B3 -145.2(13) 3_567 .
Li3 Li1 O7 Li1 -120.93(16) 3_666 1_455
Li3 Li1 O7 Li1 -79.9(2) 3_566 1_455
Li3 Li1 O7 Li3 -41.05(13) 3_666 3_566
Li3 Li1 O7 Li6 155.42(17) 3_666 .
Li3 Li1 O7 Li6 -163.53(14) 3_566 .
Li3 Li1 O7 B3 74.74(18) 3_566 .
Li3 Li1 O7 B3 33.7(3) 3_666 .
Li3 Li3 O1 Li1 150.3(2) 3_466 3_666
Li3 Li3 O1 Li1 96.08(18) 1_455 3_666
Li3 Li3 O1 Li1 -83.92(18) 1_655 3_666
Li3 Li3 O1 Li1 -161.75(15) 3_566 3_666
Li3 Li3 O1 Li3 -47.97(16) 3_466 3_566
Li3 Li3 O1 Li3 -102.2(2) 1_455 3_566
Li3 Li3 O1 Li3 180.000(1) 1_455 1_655
Li3 Li3 O1 Li3 -77.8(2) 3_566 1_655
Li3 Li3 O1 Li3 -125.79(17) 3_466 1_655
Li3 Li3 O1 Li3 77.8(2) 1_655 3_566
Li3 Li3 O1 B1 121.71(16) 3_566 .
Li3 Li3 O1 B1 19.5(2) 1_455 .
Li3 Li3 O1 B1 73.7(2) 3_466 .
Li3 Li3 O1 B1 -160.5(2) 1_655 .
Li3 B3 O5 B2 -176.7(3) 3_566 .
Li3 B3 O6 Li5 4.0(7) 3_566 .
Li3 B3 O6 B4 177.5(5) 3_566 .
Li3 B3 O7 Li1 -74.11(19) 3_566 .
Li3 B3 O7 Li1 80.36(16) 3_566 1_455
Li3 B3 O7 Li6 178.69(17) 3_566 .
Li4 Li1 O7 Li1 46.1(3) 1_654 1_455
Li4 Li1 O7 Li3 126.03(18) 1_654 3_566
Li4 Li1 O7 Li6 -37.50(18) 1_654 .
Li4 Li1 O7 B3 -159.23(16) 1_654 .
Li4 Li2 O2 Li1 80.45(18) 3_567 3_666
Li4 Li2 O2 Li1 35.0(2) 3_467 3_666
Li4 Li2 O2 Li2 -120.14(18) 3_467 1_655
Li4 Li2 O2 Li2 -74.7(2) 3_567 1_655
Li4 Li2 O2 Li4 -45.47(14) 3_467 3_567
Li4 Li2 O2 B1 127.07(18) 3_467 .
Li4 Li2 O2 B1 172.54(15) 3_567 .
Li4 Li2 O3 Li2 146.0(5) 3_467 3_567
Li4 Li2 O3 Li2 -105.84(18) 3_567 3_567
Li4 Li2 O3 B1 -66.1(4) 3_467 .
Li4 Li2 O3 B1 42.02(15) 3_567 .
Li4 Li2 O3 B2 82.6(5) 3_467 .
Li4 Li2 O3 B2 -169.2(3) 3_567 .
Li4 Li4 O4 Li2 -103.35(17) 1_455 3_567
Li4 Li4 O4 Li2 76.65(17) 1_655 3_567
Li4 Li4 O4 Li4 180.0 1_455 1_655
Li4 Li4 O4 Li5 -83.00(17) 1_655 .
Li4 Li4 O4 Li5 96.99(17) 1_455 .
Li4 Li4 O4 B2 -24.4(3) 1_455 .
Li4 Li4 O4 B2 155.6(3) 1_655 .
Li4 Li5 O4 Li2 52.2(4) 1_655 3_567
Li4 Li5 O4 Li4 110.47(16) 1_655 .
Li4 Li5 O4 B2 -119.90(18) 1_655 .
Li4 Li5 O6 B3 44.0(3) 1_655 .
Li4 Li5 O6 B4 -130.70(18) 1_655 .
Li4 Li5 O8 Li1 -73.4(2) 1_655 4_576
Li4 Li5 O8 Li4 100.1(6) 1_655 4_675
Li4 Li5 O8 Li6 -136.5(2) 1_655 4_576
Li4 Li5 O8 Li6 -9.6(2) 1_655 4_676
Li4 Li5 O8 B4 103.7(2) 1_655 .
Li4 Li6 O7 Li1 85.05(13) 1_554 .
Li4 Li6 O7 Li1 -30.08(13) 1_554 1_455
Li4 Li6 O7 Li3 29.8(4) 1_554 3_566
Li4 Li6 O7 B3 -146.42(14) 1_554 .
Li4 Li6 O9 Li4 -60.9(5) 1_554 4_675
Li4 Li6 O9 Li5 -0.9(3) 1_554 4_575
Li4 Li6 O9 Li5 -116.3(3) 1_554 4_675
Li4 Li6 O9 B4 118.1(3) 1_554 .
Li4 B4 O6 Li5 -2.3(13) 4_675 .
Li4 B4 O6 B3 -176.6(11) 4_675 .
Li4 B4 O8 Li1 -10.4(6) 4_675 4_576
Li4 B4 O8 Li5 -179.16(13) 4_675 .
Li4 B4 O8 Li6 119.37(16) 4_675 4_576
Li4 B4 O8 Li6 -112.66(16) 4_675 4_676
Li4 B4 O9 Li5 -73.76(15) 4_675 4_575
Li4 B4 O9 Li5 73.59(17) 4_675 4_675
Li4 B4 O9 Li6 -179.63(18) 4_675 .
Li5 Li4 O4 Li2 -152.10(17) 1_455 3_567
Li5 Li4 O4 Li4 131.25(13) 1_455 1_655
Li5 Li4 O4 Li5 48.24(13) 1_455 .
Li5 Li4 O4 B2 -73.2(2) 1_455 .
Li5 Li5 O4 Li2 -93.1(4) 1_455 3_567
Li5 Li5 O4 Li2 86.9(4) 1_655 3_567
Li5 Li5 O4 Li4 -34.81(10) 1_455 .
Li5 Li5 O4 Li4 145.19(10) 1_655 .
Li5 Li5 O4 Li4 34.72(10) 1_655 1_655
Li5 Li5 O4 Li4 -145.28(10) 1_455 1_655
Li5 Li5 O4 B2 -85.18(14) 1_655 .
Li5 Li5 O4 B2 94.82(14) 1_455 .
Li5 Li5 O6 B3 -94.39(15) 1_455 .
Li5 Li5 O6 B3 85.61(15) 1_655 .
Li5 Li5 O6 B4 90.89(11) 1_455 .
Li5 Li5 O6 B4 -89.11(11) 1_655 .
Li5 Li5 O8 Li1 89.92(11) 1_455 4_576
Li5 Li5 O8 Li1 -90.08(11) 1_655 4_576
Li5 Li5 O8 Li4 -96.5(5) 1_455 4_675
Li5 Li5 O8 Li4 83.5(5) 1_655 4_675
Li5 Li5 O8 Li6 -153.15(10) 1_655 4_576
Li5 Li5 O8 Li6 -26.26(10) 1_655 4_676
Li5 Li5 O8 Li6 153.74(10) 1_455 4_676
Li5 Li5 O8 Li6 26.85(10) 1_455 4_576
Li5 Li5 O8 B4 87.01(10) 1_655 .
Li5 Li5 O8 B4 -92.99(10) 1_455 .
Li5 Li6 O7 Li1 -76.8(2) 4_675 .
Li5 Li6 O7 Li1 168.09(19) 4_675 1_455
Li5 Li6 O7 Li1 -170.15(19) 4_575 .
Li5 Li6 O7 Li1 74.73(19) 4_575 1_455
Li5 Li6 O7 Li3 134.6(4) 4_575 3_566
Li5 Li6 O7 Li3 -132.0(4) 4_675 3_566
Li5 Li6 O7 B3 -41.6(2) 4_575 .
Li5 Li6 O7 B3 51.8(2) 4_675 .
Li5 Li6 O9 Li4 55.5(4) 4_675 4_675
Li5 Li6 O9 Li4 -60.0(4) 4_575 4_675
Li5 Li6 O9 Li5 -115.41(16) 4_575 4_675
Li5 Li6 O9 Li5 115.41(16) 4_675 4_575
Li5 Li6 O9 B4 119.02(18) 4_575 .
Li5 Li6 O9 B4 -125.57(18) 4_675 .
Li5 B4 O6 Li5 -133.41(19) 4_575 .
Li5 B4 O6 B3 52.3(3) 4_575 .
Li5 B4 O8 Li1 -50.3(7) 4_575 4_576
Li5 B4 O8 Li4 -39.84(14) 4_575 4_675
Li5 B4 O8 Li5 141.00(16) 4_575 .
Li5 B4 O8 Li6 -152.50(13) 4_575 4_676
Li5 B4 O8 Li6 79.53(16) 4_575 4_576
Li5 B4 O9 Li4 73.76(15) 4_575 4_675
Li5 B4 O9 Li5 147.4(3) 4_575 4_675
Li5 B4 O9 Li6 -105.9(2) 4_575 .
Li6 Li1 O7 Li1 130.60(15) 1_655 1_455
Li6 Li1 O7 Li3 -149.51(17) 1_655 3_566
Li6 Li1 O7 Li6 46.95(14) 1_655 .
Li6 Li1 O7 B3 -74.8(2) 1_655 .
Li6 Li5 O4 Li2 -88.6(5) 4_576 3_567
Li6 Li5 O4 Li2 82.5(5) 4_676 3_567
Li6 Li5 O4 Li4 30.4(3) 4_676 1_655
Li6 Li5 O4 Li4 -140.8(3) 4_576 1_655
Li6 Li5 O4 Li4 -30.3(3) 4_576 .
Li6 Li5 O4 Li4 140.8(3) 4_676 .
Li6 Li5 O4 B2 99.3(3) 4_576 .
Li6 Li5 O4 B2 -89.5(3) 4_676 .
Li6 Li5 O6 B3 -147.43(16) 4_576 .
Li6 Li5 O6 B3 136.68(16) 4_676 .
Li6 Li5 O6 B4 37.85(15) 4_576 .
Li6 Li5 O6 B4 -38.04(15) 4_676 .
Li6 Li5 O8 Li1 63.07(15) 4_576 4_576
Li6 Li5 O8 Li1 -63.82(15) 4_676 4_576
Li6 Li5 O8 Li4 -123.4(6) 4_576 4_675
Li6 Li5 O8 Li4 109.7(6) 4_676 4_675
Li6 Li5 O8 Li6 -126.89(18) 4_676 4_576
Li6 Li5 O8 Li6 126.89(18) 4_576 4_676
Li6 Li5 O8 B4 -119.84(15) 4_576 .
Li6 Li5 O8 B4 113.27(15) 4_676 .
Li6 Li6 O7 Li1 -32.70(11) 1_655 .
Li6 Li6 O7 Li1 147.30(11) 1_455 .
Li6 Li6 O7 Li1 32.17(10) 1_455 1_455
Li6 Li6 O7 Li1 -147.83(10) 1_655 1_455
Li6 Li6 O7 Li3 92.0(4) 1_455 3_566
Li6 Li6 O7 Li3 -88.0(4) 1_655 3_566
Li6 Li6 O7 B3 95.83(14) 1_655 .
Li6 Li6 O7 B3 -84.17(14) 1_455 .
Li6 Li6 O9 Li4 87.9(4) 1_655 4_675
Li6 Li6 O9 Li4 -92.1(4) 1_455 4_675
Li6 Li6 O9 Li5 -147.58(10) 1_455 4_675
Li6 Li6 O9 Li5 32.42(10) 1_655 4_675
Li6 Li6 O9 Li5 147.83(10) 1_655 4_575
Li6 Li6 O9 Li5 -32.17(10) 1_455 4_575
Li6 Li6 O9 B4 -93.15(14) 1_655 .
Li6 Li6 O9 B4 86.85(14) 1_455 .
Li6 B4 O6 Li5 38.29(15) 4_676 .
Li6 B4 O6 Li5 -35.78(15) 4_576 .
Li6 B4 O6 B3 149.96(18) 4_576 .
Li6 B4 O6 B3 -135.98(18) 4_676 .
Li6 B4 O8 Li1 102.2(6) 4_676 4_576
Li6 B4 O8 Li1 -129.8(7) 4_576 4_576
Li6 B4 O8 Li4 -119.37(16) 4_576 4_675
Li6 B4 O8 Li4 112.66(16) 4_676 4_675
Li6 B4 O8 Li5 61.48(14) 4_576 .
Li6 B4 O8 Li5 -66.50(13) 4_676 .
Li6 B4 O8 Li6 -128.0(2) 4_676 4_576
Li6 B4 O8 Li6 128.0(2) 4_576 4_676
Li6 B4 O9 Li4 51.47(19) 4_576 4_675
Li6 B4 O9 Li4 -54.51(18) 4_676 4_675
Li6 B4 O9 Li5 19.1(3) 4_676 4_675
Li6 B4 O9 Li5 125.06(19) 4_576 4_675
Li6 B4 O9 Li5 -128.27(17) 4_676 4_575
Li6 B4 O9 Li5 -22.3(3) 4_576 4_575
Li6 B4 O9 Li6 125.9(2) 4_676 .
Li6 B4 O9 Li6 -128.2(2) 4_576 .
B1 Li1 O7 Li1 -50.3(3) 3_666 1_455
B1 Li1 O7 Li3 29.58(17) 3_666 3_566
B1 Li1 O7 Li6 -133.95(19) 3_666 .
B1 Li1 O7 B3 104.3(2) 3_666 .
B1 Li2 O2 Li1 -54.2(2) 1_455 3_666
B1 Li2 O2 Li2 150.70(11) 1_455 1_655
B1 Li2 O2 Li4 -134.64(15) 1_455 3_567
B1 Li2 O2 B1 37.90(14) 1_455 .
B1 Li2 O3 Li2 120.76(16) 1_455 3_567
B1 Li2 O3 B1 -91.38(12) 1_455 .
B1 Li2 O3 B2 57.4(3) 1_455 .
B2 Li2 O2 Li1 118.46(19) 3_567 3_666
B2 Li2 O2 Li2 -36.7(3) 3_567 1_655
B2 Li2 O2 Li4 38.01(17) 3_567 3_567
B2 Li2 O2 B1 -149.45(17) 3_567 .
B2 Li2 O3 Li2 -19.56(12) 3_567 3_567
B2 Li2 O3 B1 128.3(2) 3_567 .
B2 Li2 O3 B2 -82.9(3) 3_567 .
B3 Li1 O7 Li1 -170.57(11) 1_655 1_455
B3 Li1 O7 Li3 -90.68(12) 1_655 3_566
B3 Li1 O7 Li6 105.78(14) 1_655 .
B3 Li1 O7 B3 -15.94(19) 1_655 .
B3 Li3 O1 Li1 -27.20(14) 3_566 3_666
B3 Li3 O1 Li3 56.7(2) 3_566 1_655
B3 Li3 O1 Li3 134.54(19) 3_566 3_566
B3 Li3 O1 B1 -103.75(16) 3_566 .
B4 Li4 O4 Li2 136.45(17) 4_576 3_567
B4 Li4 O4 Li4 59.8(2) 4_576 1_655
B4 Li4 O4 Li5 -23.21(16) 4_576 .
B4 Li4 O4 B2 -144.65(16) 4_576 .
B4 Li5 O4 Li2 31.4(4) 4_676 3_567
B4 Li5 O4 Li4 89.65(14) 4_676 .
B4 Li5 O4 Li4 -20.81(13) 4_676 1_655
B4 Li5 O4 B2 -140.71(14) 4_676 .
B4 Li5 O6 B3 110.9(2) 4_676 .
B4 Li5 O6 B4 -63.8(2) 4_676 .
B4 Li5 O8 Li1 -35.06(16) 4_676 4_576
B4 Li5 O8 Li4 138.5(5) 4_676 4_675
B4 Li5 O8 Li6 -98.13(14) 4_676 4_576
B4 Li5 O8 Li6 28.76(12) 4_676 4_676
B4 Li5 O8 B4 142.03(16) 4_676 .
B4 Li6 O7 Li1 111.0(2) 4_575 .
B4 Li6 O7 Li1 -4.1(2) 4_575 1_455
B4 Li6 O7 Li1 0.5(2) 4_675 .
B4 Li6 O7 Li1 -114.7(2) 4_675 1_455
B4 Li6 O7 Li3 -54.8(5) 4_675 3_566
B4 Li6 O7 Li3 55.8(5) 4_575 3_566
B4 Li6 O7 B3 129.00(19) 4_675 .
B4 Li6 O7 B3 -120.4(2) 4_575 .
B4 Li6 O9 Li4 36.8(5) 4_675 4_675
B4 Li6 O9 Li4 -39.8(5) 4_575 4_675
B4 Li6 O9 Li5 -18.67(14) 4_675 4_675
B4 Li6 O9 Li5 -95.27(14) 4_575 4_675
B4 Li6 O9 Li5 20.14(14) 4_575 4_575
B4 Li6 O9 Li5 96.74(14) 4_675 4_575
B4 Li6 O9 B4 139.16(16) 4_575 .
B4 Li6 O9 B4 -144.24(16) 4_675 .
O1 Li1 O7 Li1 -79.7(2) 3_666 1_455
O1 Li1 O7 Li3 0.23(12) 3_666 3_566
O1 Li1 O7 Li6 -163.30(15) 3_666 .
O1 Li1 O7 B3 75.0(2) 3_666 .
O1 Li3 O1 Li1 96.08(18) 1_455 3_666
O1 Li3 O1 Li1 -161.75(15) 3_566 3_666
O1 Li3 O1 Li3 -77.8(2) 3_566 1_655
O1 Li3 O1 Li3 -102.2(2) 1_455 3_566
O1 Li3 O1 Li3 180.0 1_455 1_655
O1 Li3 O1 Li3 0.0 3_566 3_566
O1 Li3 O1 B1 121.71(16) 3_566 .
O1 Li3 O1 B1 19.5(2) 1_455 .
O1 B1 O2 Li1 -8.0(2) . 3_666
O1 B1 O2 Li2 -128.47(19) . .
O1 B1 O2 Li2 109.6(2) . 1_655
O1 B1 O2 Li4 -59.5(11) . 3_567
O1 B1 O3 Li2 140.7(2) . .
O1 B1 O3 Li2 -168.10(19) . 3_567
O1 B1 O3 B2 -19.8(3) . .
O2 Li1 O7 Li1 -9.7(4) 3_666 1_455
O2 Li1 O7 Li3 70.2(2) 3_666 3_566
O2 Li1 O7 Li6 -93.4(2) 3_666 .
O2 Li1 O7 B3 144.9(2) 3_666 .
O2 Li2 O2 Li1 -24.9(3) 1_455 3_666
O2 Li2 O2 Li2 180.0 1_455 1_655
O2 Li2 O2 Li4 -105.3(2) 1_455 3_567
O2 Li2 O2 B1 67.2(2) 1_455 .
O2 Li2 O3 Li2 125.2(2) 1_455 3_567
O2 Li2 O3 Li2 -121.49(16) . 3_567
O2 Li2 O3 B1 -86.98(16) 1_455 .
O2 Li2 O3 B1 26.37(11) . .
O2 Li2 O3 B2 61.8(3) 1_455 .
O2 Li2 O3 B2 175.1(3) . .
O2 Li4 O4 Li2 -4.98(14) 3_567 3_567
O2 Li4 O4 Li4 -81.64(18) 3_567 1_655
O2 Li4 O4 Li5 -164.64(15) 3_567 .
O2 Li4 O4 B2 73.9(2) 3_567 .
O2 B1 O1 Li1 7.16(19) . 3_666
O2 B1 O1 Li3 -175.27(17) . 3_566
O2 B1 O1 Li3 90.0(2) . .
O2 B1 O1 Li3 -67.9(3) . 1_655
O2 B1 O3 Li2 -36.54(15) . .
O2 B1 O3 Li2 14.7(3) . 3_567
O2 B1 O3 B2 163.03(18) . .
O3 Li2 O2 Li1 160.54(18) 3_567 3_666
O3 Li2 O2 Li1 -118.34(16) . 3_666
O3 Li2 O2 Li2 5.4(3) 3_567 1_655
O3 Li2 O2 Li2 86.54(18) . 1_655
O3 Li2 O2 Li4 80.10(19) 3_567 3_567
O3 Li2 O2 Li4 161.21(12) . 3_567
O3 Li2 O2 B1 -26.25(11) . .
O3 Li2 O2 B1 -107.4(2) 3_567 .
O3 Li2 O3 Li2 0.0 3_567 3_567
O3 Li2 O3 B1 147.86(17) 3_567 .
O3 Li2 O3 B2 -63.4(3) 3_567 .
O3 B1 O1 Li1 -169.7(2) . 3_666
O3 B1 O1 Li3 -86.9(2) . .
O3 B1 O1 Li3 7.9(3) . 3_566
O3 B1 O1 Li3 115.2(2) . 1_655
O3 B1 O2 Li1 169.17(17) . 3_666
O3 B1 O2 Li2 -73.28(19) . 1_655
O3 B1 O2 Li2 48.69(19) . .
O3 B1 O2 Li4 117.7(10) . 3_567
O3 B2 O4 Li2 4.36(19) . 3_567
O3 B2 O4 Li4 -71.7(2) . .
O3 B2 O4 Li4 81.9(2) . 1_655
O3 B2 O4 Li5 -178.84(16) . .
O3 B2 O5 Li3 -1.2(3) . 3_566
O3 B2 O5 B3 174.66(18) . .
O4 Li2 O2 Li1 85.71(19) 3_567 3_666
O4 Li2 O2 Li2 -69.4(2) 3_567 1_655
O4 Li2 O2 Li4 5.26(14) 3_567 3_567
O4 Li2 O2 B1 177.80(15) 3_567 .
O4 Li2 O3 Li2 -66.1(3) 3_567 3_567
O4 Li2 O3 B1 81.8(3) 3_567 .
O4 Li2 O3 B2 -129.4(4) 3_567 .
O4 Li4 O4 Li2 -103.35(17) 1_455 3_567
O4 Li4 O4 Li4 180.0 1_455 1_655
O4 Li4 O4 Li5 97.00(17) 1_455 .
O4 Li4 O4 B2 -24.4(3) 1_455 .
O4 Li5 O6 B3 -5.1(2) . .
O4 Li5 O6 B4 -179.82(14) . .
O4 Li5 O8 Li1 -179.6(5) . 4_576
O4 Li5 O8 Li4 -6.0(9) . 4_675
O4 Li5 O8 Li6 -115.7(5) . 4_676
O4 Li5 O8 Li6 117.4(5) . 4_576
O4 Li5 O8 B4 -2.5(5) . .
O4 B2 O3 Li2 -4.40(19) . 3_567
O4 B2 O3 Li2 58.1(4) . .
O4 B2 O3 B1 -163.58(18) . .
O4 B2 O5 Li3 177.75(18) . 3_566
O4 B2 O5 B3 -6.4(3) . .
O5 Li3 O1 Li1 -60.66(17) 3_566 3_666
O5 Li3 O1 Li3 23.3(3) 3_566 1_655
O5 Li3 O1 Li3 101.09(19) 3_566 3_566
O5 Li3 O1 B1 -137.20(17) 3_566 .
O5 B2 O3 Li2 174.69(19) . 3_567
O5 B2 O3 Li2 -122.8(3) . .
O5 B2 O3 B1 15.5(3) . .
O5 B2 O4 Li2 -174.6(2) . 3_567
O5 B2 O4 Li4 -97.1(2) . 1_655
O5 B2 O4 Li4 109.3(2) . .
O5 B2 O4 Li5 2.2(3) . .
O5 B3 O6 Li5 3.2(3) . .
O5 B3 O6 B4 176.65(16) . .
O5 B3 O7 Li1 79.8(2) . 1_455
O5 B3 O7 Li1 -74.7(2) . .
O5 B3 O7 Li3 -0.57(17) . 3_566
O5 B3 O7 Li6 178.12(16) . .
O6 Li5 O4 Li2 174.4(3) . 3_567
O6 Li5 O4 Li4 -127.29(16) . .
O6 Li5 O4 Li4 122.25(16) . 1_655
O6 Li5 O4 B2 2.4(2) . .
O6 Li5 O8 Li1 -177.86(13) . 4_576
O6 Li5 O8 Li4 -4.3(6) . 4_675
O6 Li5 O8 Li6 -114.04(14) . 4_676
O6 Li5 O8 Li6 119.07(14) . 4_576
O6 Li5 O8 B4 -0.77(12) . .
O6 B3 O5 Li3 179.72(17) . 3_566
O6 B3 O5 B2 3.0(3) . .
O6 B3 O7 Li1 106.4(2) . .
O6 B3 O7 Li1 -99.1(2) . 1_455
O6 B3 O7 Li3 -179.5(2) . 3_566
O6 B3 O7 Li6 -0.8(3) . .
O6 B4 O8 Li1 169.7(5) . 4_576
O6 B4 O8 Li4 -179.86(17) . 4_675
O6 B4 O8 Li5 0.98(15) . .
O6 B4 O8 Li6 -60.5(2) . 4_576
O6 B4 O8 Li6 67.5(2) . 4_676
O6 B4 O9 Li4 179.83(19) . 4_675
O6 B4 O9 Li5 106.1(2) . 4_575
O6 B4 O9 Li5 -106.6(2) . 4_675
O6 B4 O9 Li6 0.2(3) . .
O7 Li1 O7 Li1 180.0 1_655 1_455
O7 Li1 O7 Li3 -100.1(2) 1_655 3_566
O7 Li1 O7 Li6 96.4(2) 1_655 .
O7 Li1 O7 B3 -25.4(3) 1_655 .
O7 Li3 O1 Li1 0.60(12) 3_566 3_666
O7 Li3 O1 Li3 162.34(18) 3_566 3_566
O7 Li3 O1 Li3 84.52(18) 3_566 1_655
O7 Li3 O1 B1 -75.95(16) 3_566 .
O7 Li6 O9 Li4 177.2(3) . 4_675
O7 Li6 O9 Li5 -122.83(16) . 4_575
O7 Li6 O9 Li5 121.76(17) . 4_675
O7 Li6 O9 B4 -3.8(2) . .
O7 B3 O5 Li3 0.7(2) . 3_566
O7 B3 O5 B2 -176.00(19) . .
O7 B3 O6 Li5 -177.92(19) . .
O7 B3 O6 B4 -4.4(3) . .
O8 Li1 O7 Li1 86.9(2) 4_675 1_455
O8 Li1 O7 Li3 166.78(14) 4_675 3_566
O8 Li1 O7 Li6 3.25(14) 4_675 .
O8 Li1 O7 B3 -118.48(17) 4_675 .
O8 Li4 O4 Li2 101.0(2) 4_576 3_567
O8 Li4 O4 Li4 24.3(3) 4_576 1_655
O8 Li4 O4 Li5 -58.7(2) 4_576 .
O8 Li4 O4 B2 179.89(17) 4_576 .
O8 Li5 O4 Li2 175.9(4) . 3_567
O8 Li5 O4 Li4 -125.8(5) . .
O8 Li5 O4 Li4 123.7(5) . 1_655
O8 Li5 O4 B2 3.8(6) . .
O8 Li5 O6 B3 175.47(16) . .
O8 Li5 O6 B4 0.75(12) . .
O8 Li6 O7 Li1 3.20(16) 4_575 1_455
O8 Li6 O7 Li1 -3.92(16) 4_675 .
O8 Li6 O7 Li1 118.33(17) 4_575 .
O8 Li6 O7 Li1 -119.05(16) 4_675 1_455
O8 Li6 O7 Li3 -59.2(5) 4_675 3_566
O8 Li6 O7 Li3 63.1(5) 4_575 3_566
O8 Li6 O7 B3 -113.14(17) 4_575 .
O8 Li6 O7 B3 124.61(16) 4_675 .
O8 Li6 O9 Li4 -68.2(5) 4_575 4_675
O8 Li6 O9 Li4 63.2(5) 4_675 4_675
O8 Li6 O9 Li5 123.16(17) 4_675 4_575
O8 Li6 O9 Li5 7.75(17) 4_675 4_675
O8 Li6 O9 Li5 -123.68(17) 4_575 4_675
O8 Li6 O9 Li5 -8.27(17) 4_575 4_575
O8 Li6 O9 B4 110.75(18) 4_575 .
O8 Li6 O9 B4 -117.82(18) 4_675 .
O8 B4 O6 Li5 -1.4(2) . .
O8 B4 O6 B3 -175.63(16) . .
O8 B4 O9 Li4 0.16(19) . 4_675
O8 B4 O9 Li5 -73.6(2) . 4_575
O8 B4 O9 Li5 73.8(2) . 4_675
O8 B4 O9 Li6 -179.47(17) . .
O9 Li4 O4 Li2 163.83(15) 4_576 3_567
O9 Li4 O4 Li4 87.18(17) 4_576 1_655
O9 Li4 O4 Li5 4.18(13) 4_576 .
O9 Li4 O4 B2 -117.27(17) 4_576 .
O9 Li5 O4 Li2 -63.1(4) 4_576 3_567
O9 Li5 O4 Li2 56.8(4) 4_676 3_567
O9 Li5 O4 Li4 4.64(15) 4_676 1_655
O9 Li5 O4 Li4 -4.80(15) 4_576 .
O9 Li5 O4 Li4 115.10(16) 4_676 .
O9 Li5 O4 Li4 -115.26(16) 4_576 1_655
O9 Li5 O4 B2 -115.26(17) 4_676 .
O9 Li5 O4 B2 124.84(16) 4_576 .
O9 Li5 O6 B3 105.3(2) 4_676 .
O9 Li5 O6 B3 -115.1(2) 4_576 .
O9 Li5 O6 B4 -69.46(19) 4_676 .
O9 Li5 O6 B4 70.2(2) 4_576 .
O9 Li5 O8 Li1 -57.93(16) 4_676 4_576
O9 Li5 O8 Li1 57.63(16) 4_576 4_576
O9 Li5 O8 Li4 115.6(5) 4_676 4_675
O9 Li5 O8 Li4 -128.8(5) 4_576 4_675
O9 Li5 O8 Li6 121.44(15) 4_576 4_676
O9 Li5 O8 Li6 5.89(12) 4_676 4_676
O9 Li5 O8 Li6 -5.45(12) 4_576 4_576
O9 Li5 O8 Li6 -121.00(15) 4_676 4_576
O9 Li5 O8 B4 119.16(14) 4_676 .
O9 Li5 O8 B4 -125.28(15) 4_576 .
O9 Li6 O7 Li1 120.41(17) . 1_455
O9 Li6 O7 Li1 -124.46(17) . .
O9 Li6 O7 Li3 -179.7(3) . 3_566
O9 Li6 O7 B3 4.1(2) . .
O9 B4 O6 Li5 178.93(18) . .
O9 B4 O6 B3 4.7(3) . .
O9 B4 O8 Li1 -10.6(7) . 4_576
O9 B4 O8 Li4 -0.2(2) . 4_675
O9 B4 O8 Li5 -179.3(2) . .
O9 B4 O8 Li6 -112.83(19) . 4_676
O9 B4 O8 Li6 119.19(19) . 4_576
